data_7025971
loop_
_publ_author_name
'Mobin, Shaikh M.'
'Srivastava, Ashwini K.'
'Mathur, Pradeep'
'Lahiri, Goutam Kumar'

_publ_section_title
;
 Reversible single-crystal to single-crystal transformations in a Hg(II)
 derivative. 1D-polymeric chain &lt;=&gt;2D-networking as a function of
 temperature.
;
_journal_issue 37
_journal_name_full 'Dalton transactions (Cambridge, England : 2003)'
_journal_page_first 8698
_journal_page_last 8705
_journal_paper_doi 10.1039/c0dt00085j
_journal_volume 39
_journal_year 2010
_chemical_formula_sum 'C14 H18 Cl4 Hg2 N2 O2'
_chemical_formula_weight 789.30
_chemical_name_systematic
;
?
;
_space_group_IT_number 2
_symmetry_cell_setting triclinic
_symmetry_space_group_name_Hall '-P 1'
_symmetry_space_group_name_H-M 'P -1'
_atom_sites_solution_hydrogens geom
_atom_sites_solution_primary direct
_atom_sites_solution_secondary difmap
_audit_creation_method SHELXL-97
_cell_angle_alpha 102.113(8)
_cell_angle_beta 103.806(10)
_cell_angle_gamma 90.655(10)
_cell_formula_units_Z 2
_cell_length_a 7.5737(11)
_cell_length_b 9.2458(10)
_cell_length_c 14.6588(13)
_cell_measurement_reflns_used 4721
_cell_measurement_temperature 150(2)
_cell_measurement_theta_max 32.3379
_cell_measurement_theta_min 3.2415
_cell_volume 972.6(2)
_computing_cell_refinement 'CrysAlis RED, Oxford Diffraction Ltd.,'
_computing_data_collection 'CrysAlis CCD, Oxford Diffraction Ltd.,'
_computing_data_reduction 'CrysAlis RED, Oxford Diffraction Ltd.,'
_computing_molecular_graphics Ortep3
_computing_publication_material Shelx97
_computing_structure_refinement 'SHELXL-97 (Sheldrick, 1997)'
_computing_structure_solution 'SHELXS-97 (Sheldrick, 1997)'
_diffrn_ambient_temperature 150(2)
_diffrn_detector_area_resol_mean 15.9948
_diffrn_measured_fraction_theta_full 0.996
_diffrn_measured_fraction_theta_max 0.844
_diffrn_measurement_device_type 'OXFORD DIFFRACTION XCALIBUR-S'
_diffrn_measurement_method \w/q-scan
_diffrn_radiation_monochromator graphite
_diffrn_radiation_source 'Enhance (Mo) X-ray Source'
_diffrn_radiation_type MoK\a
_diffrn_radiation_wavelength 0.71073
_diffrn_reflns_av_R_equivalents 0.0904
_diffrn_reflns_av_sigmaI/netI 0.0838
_diffrn_reflns_limit_h_max 10
_diffrn_reflns_limit_h_min -11
_diffrn_reflns_limit_k_max 13
_diffrn_reflns_limit_k_min -13
_diffrn_reflns_limit_l_max 21
_diffrn_reflns_limit_l_min -22
_diffrn_reflns_number 11683
_diffrn_reflns_theta_full 25.00
_diffrn_reflns_theta_max 33.29
_diffrn_reflns_theta_min 3.29
_exptl_absorpt_coefficient_mu 16.325
_exptl_absorpt_correction_T_max 0.1475
_exptl_absorpt_correction_T_min 0.1112
_exptl_absorpt_correction_type multi-scan
_exptl_absorpt_process_details
;
CrysAlis RED, Oxford Diffraction Ltd.,
Version 1.171.31.7 (release 18-10-2006 CrysAlis171 .NET)
(compiled Oct 18 2006,16:28:17)
Empirical absorption correction using spherical harmonics,
implemented in SCALE3 ABSPACK scaling algorithm.
;
_exptl_crystal_colour colorless
_exptl_crystal_density_diffrn 2.695
_exptl_crystal_density_method 'not measured'
_exptl_crystal_description block
_exptl_crystal_F_000 720
_exptl_crystal_size_max 0.24
_exptl_crystal_size_mid 0.23
_exptl_crystal_size_min 0.19
_refine_diff_density_max 5.750
_refine_diff_density_min -10.174
_refine_diff_density_rms 0.587
_refine_ls_extinction_method none
_refine_ls_goodness_of_fit_ref 1.262
_refine_ls_hydrogen_treatment constr
_refine_ls_matrix_type full
_refine_ls_number_parameters 216
_refine_ls_number_reflns 6339
_refine_ls_number_restraints 0
_refine_ls_restrained_S_all 1.262
_refine_ls_R_factor_all 0.0934
_refine_ls_R_factor_gt 0.0734
_refine_ls_shift/su_max 0.002
_refine_ls_shift/su_mean 0.000
_refine_ls_structure_factor_coef Fsqd
_refine_ls_weighting_details 'calc w=1/[\s^2^(Fo^2^)+(0.1491P)^2^+0.0000P] where P=(Fo^2^+2Fc^2^)/3'
_refine_ls_weighting_scheme calc
_refine_ls_wR_factor_gt 0.2137
_refine_ls_wR_factor_ref 0.2547
_reflns_number_gt 4708
_reflns_number_total 6339
_reflns_threshold_expression >2sigma(I)
_cod_data_source_file c0dt00085j.txt
_cod_data_source_block 1-Regenerated
_cod_depositor_comments
;
The following automatic conversions were performed:

'_symmetry_cell_setting' value 'Triclinic' changed to 'triclinic'
according to /home/saulius/struct/CIF-dictionaries/cif_core.dic
dictionary named 'cif_core.dic' version 2.4.2 from
2011-04-26.

'_refine_ls_hydrogen_treatment' value 'CONSTR' changed
to 'constr' according to
/home/saulius/struct/CIF-dictionaries/cif_core.dic dictionary named
'cif_core.dic' version 2.4.2 from 2011-04-26.

Automatic conversion script
Id: cif_fix_values 1891 2012-01-12 08:04:46Z andrius 
;
_cod_database_code 7025971

loop_
_symmetry_equiv_pos_as_xyz
'x, y, z'
'-x, -y, -z'

loop_
_atom_site_label
_atom_site_type_symbol
_atom_site_fract_x
_atom_site_fract_y
_atom_site_fract_z
_atom_site_U_iso_or_equiv
_atom_site_adp_type
_atom_site_occupancy
_atom_site_symmetry_multiplicity
_atom_site_calc_flag
_atom_site_refinement_flags
_atom_site_disorder_assembly
_atom_site_disorder_group
Hg1 Hg 0.12563(6) 0.15204(5) 0.28260(3) 0.02628(16) Uani 1 1 d . . .
Hg2 Hg 0.62081(6) 0.03475(5) 0.28684(3) 0.02588(16) Uani 1 1 d . . .
Cl1 Cl -0.0386(4) -0.0479(4) 0.1645(2) 0.0324(6) Uani 1 1 d . . .
Cl2 Cl -0.1072(4) 0.1746(4) 0.4046(2) 0.0287(6) Uani 1 1 d . . .
Cl3 Cl 0.3923(4) 0.1041(3) 0.40713(19) 0.0263(6) Uani 1 1 d . . .
Cl4 Cl 0.4612(4) 0.1545(4) 0.1673(2) 0.0307(6) Uani 1 1 d . . .
O1 O 0.1042(12) 0.3985(11) 0.0361(7) 0.0312(19) Uani 1 1 d . . .
H01A H 0.1411 0.3587 -0.0124 0.047 Uiso 0.50 1 calc PR A 1
H01B H 0.0288 0.4591 0.0183 0.047 Uiso 0.50 1 d PR A 2
O2 O 0.6049(13) -0.3723(12) 0.0354(7) 0.033(2) Uani 1 1 d . . .
H02A H 0.6341 -0.4186 0.0797 0.050 Uiso 0.50 1 calc PR B 1
H02B H 0.7195 -0.3569 0.0550 0.050 Uiso 0.50 1 d PR B 2
N1 N 0.1417(13) 0.3929(10) 0.2954(7) 0.0181(17) Uani 1 1 d . . .
N2 N 0.6348(11) -0.2001(10) 0.2975(6) 0.0155(16) Uiso 1 1 d . . .
C1 C 0.2538(18) 0.4786(16) 0.3759(9) 0.029(3) Uani 1 1 d . . .
H1 H 0.3243 0.4309 0.4225 0.035 Uiso 1 1 calc R . .
C2 C 0.2697(18) 0.6299(15) 0.3928(10) 0.033(3) Uani 1 1 d . . .
H2 H 0.3478 0.6858 0.4505 0.039 Uiso 1 1 calc R . .
C3 C 0.1704(19) 0.7001(16) 0.3249(10) 0.034(3) Uani 1 1 d . . .
H3 H 0.1786 0.8050 0.3346 0.041 Uiso 1 1 calc R . .
C4 C 0.0588(18) 0.6135(16) 0.2422(10) 0.031(3) Uani 1 1 d . . .
H4 H -0.0079 0.6598 0.1938 0.038 Uiso 1 1 calc R . .
C5 C 0.0420(15) 0.4586(13) 0.2284(8) 0.022(2) Uani 1 1 d . . .
C6 C -0.0802(14) 0.3644(12) 0.1409(7) 0.0193(19) Uani 1 1 d . . .
H6A H -0.1725 0.4265 0.1109 0.023 Uiso 1 1 calc R . .
H6B H -0.1454 0.2871 0.1604 0.023 Uiso 1 1 calc R . .
C7 C 0.0169(15) 0.2901(13) 0.0670(8) 0.022(2) Uani 1 1 d . . .
H7A H 0.1078 0.2255 0.0954 0.027 Uiso 1 1 calc R . .
H7B H -0.0717 0.2275 0.0114 0.027 Uiso 1 1 calc R . .
C8 C 0.7475(15) -0.2301(13) 0.3760(8) 0.022(2) Uani 1 1 d . . .
H8 H 0.8156 -0.1505 0.4239 0.026 Uiso 1 1 calc R . .
C9 C 0.7677(16) -0.3731(13) 0.3893(8) 0.023(2) Uani 1 1 d . . .
H9 H 0.8473 -0.3918 0.4457 0.028 Uiso 1 1 calc R . .
C10 C 0.6699(17) -0.4883(12) 0.3188(9) 0.025(2) Uani 1 1 d . . .
H10 H 0.6801 -0.5879 0.3258 0.030 Uiso 1 1 calc R . .
C11 C 0.5551(16) -0.4544(11) 0.2369(8) 0.020(2) Uani 1 1 d . . .
H11 H 0.4888 -0.5321 0.1867 0.024 Uiso 1 1 calc R . .
C12 C 0.5375(15) -0.3095(13) 0.2284(8) 0.020(2) Uani 1 1 d . . .
C13 C 0.4122(15) -0.2711(12) 0.1407(8) 0.022(2) Uani 1 1 d . . .
H13A H 0.3497 -0.1810 0.1611 0.026 Uiso 1 1 calc R . .
H13B H 0.3180 -0.3532 0.1096 0.026 Uiso 1 1 calc R . .
C14 C 0.5178(16) -0.2440(13) 0.0676(8) 0.022(2) Uani 1 1 d . . .
H14A H 0.4326 -0.2172 0.0119 0.026 Uiso 1 1 calc R . .
H14B H 0.6100 -0.1603 0.0980 0.026 Uiso 1 1 calc R . .

loop_
_atom_site_aniso_label
_atom_site_aniso_U_11
_atom_site_aniso_U_22
_atom_site_aniso_U_33
_atom_site_aniso_U_23
_atom_site_aniso_U_13
_atom_site_aniso_U_12
Hg1 0.0308(3) 0.0235(3) 0.0189(2) -0.00112(18) 0.00011(17) 0.00528(17)
Hg2 0.0307(3) 0.0210(2) 0.0203(2) -0.00139(17) 0.00019(17) 0.00852(17)
Cl1 0.0383(15) 0.0240(14) 0.0257(14) -0.0055(11) 0.0004(11) -0.0021(11)
Cl2 0.0256(12) 0.0374(16) 0.0157(12) -0.0068(11) 0.0021(9) 0.0022(11)
Cl3 0.0265(12) 0.0338(15) 0.0144(11) -0.0007(10) 0.0016(9) 0.0110(11)
Cl4 0.0381(15) 0.0273(14) 0.0244(13) 0.0073(11) 0.0013(11) 0.0124(12)
O1 0.035(5) 0.035(5) 0.028(5) 0.007(4) 0.014(4) 0.007(4)
O2 0.033(4) 0.040(5) 0.025(4) -0.002(4) 0.013(4) 0.008(4)
N1 0.025(4) 0.010(4) 0.017(4) -0.004(3) 0.007(3) -0.005(3)
C1 0.034(6) 0.032(7) 0.015(5) -0.007(5) 0.004(4) 0.006(5)
C2 0.036(6) 0.026(6) 0.027(6) -0.017(5) 0.012(5) 0.000(5)
C3 0.039(7) 0.027(6) 0.032(7) -0.006(5) 0.012(6) 0.012(5)
C4 0.034(6) 0.034(7) 0.028(6) 0.003(5) 0.015(5) 0.016(5)
C5 0.027(5) 0.023(5) 0.017(5) 0.001(4) 0.009(4) 0.009(4)
C6 0.019(4) 0.022(5) 0.013(4) 0.000(4) -0.001(3) 0.006(4)
C7 0.022(5) 0.021(5) 0.017(5) -0.003(4) -0.002(4) 0.005(4)
C8 0.024(5) 0.021(5) 0.014(5) -0.001(4) -0.005(4) 0.007(4)
C9 0.026(5) 0.025(6) 0.019(5) 0.004(4) 0.005(4) 0.009(4)
C10 0.035(6) 0.010(4) 0.026(6) -0.002(4) 0.006(5) 0.003(4)
C11 0.032(5) 0.004(4) 0.019(5) -0.004(4) 0.003(4) 0.000(4)
C12 0.029(5) 0.018(5) 0.014(4) 0.004(4) 0.007(4) 0.010(4)
C13 0.026(5) 0.020(5) 0.015(4) -0.002(4) 0.003(4) 0.007(4)
C14 0.029(5) 0.025(5) 0.014(4) 0.003(4) 0.011(4) 0.009(4)

loop_
_atom_type_symbol
_atom_type_description
_atom_type_scat_dispersion_real
_atom_type_scat_dispersion_imag
_atom_type_scat_source
C C 0.0030 0.0020 'International Tables Vol C Tables 4.2.6.8 and 6.1.1.4'
H H 0.0000 0.0000 'International Tables Vol C Tables 4.2.6.8 and 6.1.1.4'
N N 0.0060 0.0030 'International Tables Vol C Tables 4.2.6.8 and 6.1.1.4'
O O 0.0110 0.0060 'International Tables Vol C Tables 4.2.6.8 and 6.1.1.4'
Cl Cl 0.1480 0.1590 'International Tables Vol C Tables 4.2.6.8 and 6.1.1.4'
Hg Hg -2.3890 9.2270 'International Tables Vol C Tables 4.2.6.8 and 6.1.1.4'

loop_
_geom_angle_atom_site_label_1
_geom_angle_atom_site_label_2
_geom_angle_atom_site_label_3
_geom_angle
_geom_angle_site_symmetry_1
_geom_angle_site_symmetry_3
N1 Hg1 Cl1 133.7(3) . .
N1 Hg1 Cl3 105.2(3) . .
Cl1 Hg1 Cl3 119.56(11) . .
N1 Hg1 Cl2 91.8(2) . .
Cl1 Hg1 Cl2 96.59(10) . .
Cl3 Hg1 Cl2 93.40(9) . .
N2 Hg2 Cl4 133.2(2) . .
N2 Hg2 Cl2 107.4(2) . 1_655
Cl4 Hg2 Cl2 116.84(12) . 1_655
N2 Hg2 Cl3 95.1(2) . .
Cl4 Hg2 Cl3 95.73(10) . .
Cl2 Hg2 Cl3 94.58(9) 1_655 .
Hg2 Cl2 Hg1 98.04(9) 1_455 .
Hg1 Cl3 Hg2 96.40(9) . .
C7 O1 H01A 109.5 . .
C7 O1 H01B 109.4 . .
C14 O2 H02A 109.5 . .
C14 O2 H02B 110.4 . .
C5 N1 C1 119.2(10) . .
C5 N1 Hg1 122.6(7) . .
C1 N1 Hg1 118.2(8) . .
C12 N2 C8 120.6(10) . .
C12 N2 Hg2 122.0(7) . .
C8 N2 Hg2 117.4(7) . .
N1 C1 C2 123.1(13) . .
N1 C1 H1 118.5 . .
C2 C1 H1 118.5 . .
C1 C2 C3 118.9(13) . .
C1 C2 H2 120.5 . .
C3 C2 H2 120.5 . .
C2 C3 C4 118.2(13) . .
C2 C3 H3 120.9 . .
C4 C3 H3 120.9 . .
C3 C4 C5 121.3(13) . .
C3 C4 H4 119.3 . .
C5 C4 H4 119.3 . .
N1 C5 C4 119.2(11) . .
N1 C5 C6 118.8(10) . .
C4 C5 C6 122.0(11) . .
C5 C6 C7 114.0(9) . .
C5 C6 H6A 108.8 . .
C7 C6 H6A 108.8 . .
C5 C6 H6B 108.8 . .
C7 C6 H6B 108.7 . .
H6A C6 H6B 107.6 . .
O1 C7 C6 109.3(9) . .
O1 C7 H7A 109.8 . .
C6 C7 H7A 109.8 . .
O1 C7 H7B 109.8 . .
C6 C7 H7B 109.8 . .
H7A C7 H7B 108.3 . .
N2 C8 C9 122.1(10) . .
N2 C8 H8 119.0 . .
C9 C8 H8 119.0 . .
C10 C9 C8 118.6(11) . .
C10 C9 H9 120.7 . .
C8 C9 H9 120.7 . .
C9 C10 C11 118.3(11) . .
C9 C10 H10 120.9 . .
C11 C10 H10 120.9 . .
C12 C11 C10 120.5(10) . .
C12 C11 H11 119.8 . .
C10 C11 H11 119.8 . .
N2 C12 C11 119.9(10) . .
N2 C12 C13 119.0(10) . .
C11 C12 C13 121.1(10) . .
C12 C13 C14 111.6(9) . .
C12 C13 H13A 109.3 . .
C14 C13 H13A 109.3 . .
C12 C13 H13B 109.3 . .
C14 C13 H13B 109.3 . .
H13A C13 H13B 108.0 . .
O2 C14 C13 110.5(10) . .
O2 C14 H14A 109.5 . .
C13 C14 H14A 109.5 . .
O2 C14 H14B 109.5 . .
C13 C14 H14B 109.5 . .
H14A C14 H14B 108.1 . .

loop_
_geom_bond_atom_site_label_1
_geom_bond_atom_site_label_2
_geom_bond_distance
_geom_bond_site_symmetry_2
Hg1 N1 2.194(9) .
Hg1 Cl1 2.353(3) .
Hg1 Cl3 2.492(3) .
Hg1 Cl2 2.777(3) .
Hg2 N2 2.212(9) .
Hg2 Cl4 2.365(3) .
Hg2 Cl2 2.490(3) 1_655
Hg2 Cl3 2.743(3) .
Cl2 Hg2 2.490(3) 1_455
O1 C7 1.402(15) .
O1 H01A 0.8400 .
O1 H01B 0.8400 .
O2 C14 1.413(14) .
O2 H02A 0.8400 .
O2 H02B 0.8469 .
N1 C5 1.346(14) .
N1 C1 1.362(15) .
N2 C12 1.337(14) .
N2 C8 1.342(13) .
C1 C2 1.367(18) .
C1 H1 0.9500 .
C2 C3 1.38(2) .
C2 H2 0.9500 .
C3 C4 1.38(2) .
C3 H3 0.9500 .
C4 C5 1.403(18) .
C4 H4 0.9500 .
C5 C6 1.485(15) .
C6 C7 1.506(15) .
C6 H6A 0.9900 .
C6 H6B 0.9900 .
C7 H7A 0.9900 .
C7 H7B 0.9900 .
C8 C9 1.381(16) .
C8 H8 0.9500 .
C9 C10 1.380(16) .
C9 H9 0.9500 .
C10 C11 1.401(17) .
C10 H10 0.9500 .
C11 C12 1.376(14) .
C11 H11 0.9500 .
C12 C13 1.516(15) .
C13 C14 1.539(16) .
C13 H13A 0.9900 .
C13 H13B 0.9900 .
C14 H14A 0.9900 .
C14 H14B 0.9900 .

loop_
_geom_torsion_atom_site_label_1
_geom_torsion_atom_site_label_2
_geom_torsion_atom_site_label_3
_geom_torsion_atom_site_label_4
_geom_torsion
_geom_torsion_site_symmetry_1
_geom_torsion_site_symmetry_4
N1 Hg1 Cl2 Hg2 116.1(3) . 1_455
Cl1 Hg1 Cl2 Hg2 -18.36(13) . 1_455
Cl3 Hg1 Cl2 Hg2 -138.65(12) . 1_455
N1 Hg1 Cl3 Hg2 -95.9(3) . .
Cl1 Hg1 Cl3 Hg2 71.80(14) . .
Cl2 Hg1 Cl3 Hg2 171.36(10) . .
N2 Hg2 Cl3 Hg1 -113.6(2) . .
Cl4 Hg2 Cl3 Hg1 20.86(13) . .
Cl2 Hg2 Cl3 Hg1 138.45(12) 1_655 .
Cl1 Hg1 N1 C5 1.7(10) . .
Cl3 Hg1 N1 C5 166.9(8) . .
Cl2 Hg1 N1 C5 -99.1(8) . .
Cl1 Hg1 N1 C1 179.9(7) . .
Cl3 Hg1 N1 C1 -14.9(9) . .
Cl2 Hg1 N1 C1 79.1(8) . .
Cl4 Hg2 N2 C12 -1.7(9) . .
Cl2 Hg2 N2 C12 -162.4(7) 1_655 .
Cl3 Hg2 N2 C12 101.1(8) . .
Cl4 Hg2 N2 C8 177.4(7) . .
Cl2 Hg2 N2 C8 16.6(8) 1_655 .
Cl3 Hg2 N2 C8 -79.8(8) . .
C5 N1 C1 C2 0.5(18) . .
Hg1 N1 C1 C2 -177.8(10) . .
N1 C1 C2 C3 -1(2) . .
C1 C2 C3 C4 0(2) . .
C2 C3 C4 C5 2(2) . .
C1 N1 C5 C4 1.2(16) . .
Hg1 N1 C5 C4 179.5(8) . .
C1 N1 C5 C6 -179.9(10) . .
Hg1 N1 C5 C6 -1.7(13) . .
C3 C4 C5 N1 -2.4(18) . .
C3 C4 C5 C6 178.7(11) . .
N1 C5 C6 C7 -77.8(13) . .
C4 C5 C6 C7 101.0(13) . .
C5 C6 C7 O1 -60.7(12) . .
C12 N2 C8 C9 -0.3(17) . .
Hg2 N2 C8 C9 -179.4(9) . .
N2 C8 C9 C10 0.7(18) . .
C8 C9 C10 C11 0.3(18) . .
C9 C10 C11 C12 -1.6(19) . .
C8 N2 C12 C11 -1.1(16) . .
Hg2 N2 C12 C11 178.0(8) . .
C8 N2 C12 C13 -179.8(10) . .
Hg2 N2 C12 C13 -0.7(13) . .
C10 C11 C12 N2 2.1(18) . .
C10 C11 C12 C13 -179.3(11) . .
N2 C12 C13 C14 80.3(12) . .
C11 C12 C13 C14 -98.4(13) . .
C12 C13 C14 O2 60.4(12) . .
